data_1525329
loop_
_publ_author_name
'Sommer, H.'
'Hoppe, R.'

_publ_section_title
;
 Die Kristallstruktur von Cs2 S mit einer Bemerkung ueber Cs2 Se, Cs2 Te,
 Rb2 Se und Rb2 Te
;
_journal_name_full 'Zeitschrift fuer Anorganische und Allgemeine Chemie'
_journal_page_first 118
_journal_page_last 130
_journal_volume 429
_journal_year 1977
_chemical_formula_sum 'Cs2 S'
_space_group_IT_number 62
_symmetry_space_group_name_Hall '-P 2ac 2n'
_symmetry_space_group_name_H-M 'P n m a'
_cell_angle_alpha 90
_cell_angle_beta 90
_cell_angle_gamma 90
_cell_formula_units_Z 4
_cell_length_a 8.571
_cell_length_b 5.383
_cell_length_c 10.385
_cell_volume 479.140
_citation_journal_id_ASTM ZAACAB
_cod_data_source_file Sommer_ZAACAB_1977_1516.cif
_cod_data_source_block Cs2S1
_cod_original_cell_volume 479.14
_cod_original_formula_sum 'Cs2 S1'
_cod_database_code 1525329

loop_
_symmetry_equiv_pos_as_xyz
x,y,z
-x+1/2,-y,z+1/2
x+1/2,-y+1/2,-z+1/2
-x,y+1/2,-z
-x,-y,-z
x-1/2,y,-z-1/2
-x-1/2,y-1/2,z-1/2
x,-y-1/2,z

loop_
_atom_site_label
_atom_site_type_symbol
_atom_site_fract_x
_atom_site_fract_y
_atom_site_fract_z
_atom_site_occupancy
_atom_site_U_iso_or_equiv
Cs1 Cs+1 0.0256 0.25 0.1748 1 0.0
Cs2 Cs+1 0.1502 0.25 0.5743 1 0.0
S1 S-2 0.256 0.25 -0.1121 1 0.0
